data_7251376
loop_
_publ_author_name
'Shandu, Malibongwe P.'
'Ngwenya, Andile R.'
'Lamola, Jairus L.'
'Moshapo, Paseka T.'

_publ_section_title
;
 Base-mediated three-component system for the synthesis of
 <i>S</i>-substituted <i>N</i>-acyl ureas.
;
_journal_issue 52
_journal_name_full 'RSC advances'
_journal_page_first 44246
_journal_page_last 44251
_journal_paper_doi 10.1039/d5ra05563f
_journal_volume 15
_journal_year 2025
_chemical_formula_moiety 'C11 H14 N2 O2 S'
_chemical_formula_sum 'C11 H14 N2 O2 S'
_chemical_formula_weight 238.30
_chemical_name_systematic S-benzyl-(N,N-dimethyl-carbonyl)carbamothioate
_space_group_crystal_system monoclinic
_space_group_IT_number 4
_space_group_name_Hall 'P 2yb'
_space_group_name_H-M_alt 'P 1 21 1'
_atom_sites_solution_hydrogens geom
_atom_sites_solution_primary direct
_atom_sites_solution_secondary difmap
_audit_creation_method SHELXL-2019/1
_audit_update_record
;
2025-05-16 deposited with the CCDC.	2025-11-07 downloaded from the CCDC.
;
_cell_angle_alpha 90
_cell_angle_beta 101.544(2)
_cell_angle_gamma 90
_cell_formula_units_Z 2
_cell_length_a 5.8421(3)
_cell_length_b 9.9787(5)
_cell_length_c 10.4247(5)
_cell_measurement_reflns_used 6242
_cell_measurement_temperature 173(2)
_cell_measurement_theta_max 28.7322
_cell_measurement_theta_min 2.8538
_cell_volume 595.43(5)
_computing_cell_refinement 'SAINT 8.40B (Bruker-AXS, 2022)'
_computing_data_collection 'APEX4 v2022.1.1 (Bruker-AXS, 2023)'
_computing_data_reduction 'SAINT 8.40B (Bruker-AXS, 2022)'
_computing_molecular_graphics (Olex2)
_computing_publication_material encifer
_computing_structure_refinement 'SHELXL-2019 (Sheldrick, 2015)'
_computing_structure_solution 'SHELXT 2018/2 (Sheldrick, 2018)'
_diffrn_ambient_temperature 173(2)
_diffrn_detector CPAD
_diffrn_detector_area_resol_mean 7.4
_diffrn_measured_fraction_theta_full 0.995
_diffrn_measured_fraction_theta_max 0.996
_diffrn_measurement_device 'Fixed-Chi three-circle diffractometer'
_diffrn_measurement_device_type 'Bruker Photon3 CPAD'
_diffrn_measurement_method '\f and \w scans'
_diffrn_measurement_specimen_support 'MiTeGen micromount'
_diffrn_radiation_monochromator 'Incoatec I\mS multilayer optics'
_diffrn_radiation_source 'I\mS micro-focus sealed tube'
_diffrn_radiation_type MoK\a
_diffrn_radiation_wavelength 0.71073
_diffrn_reflns_av_R_equivalents 0.0386
_diffrn_reflns_av_unetI/netI 0.0357
_diffrn_reflns_Laue_measured_fraction_full 0.995
_diffrn_reflns_Laue_measured_fraction_max 0.996
_diffrn_reflns_limit_h_max 7
_diffrn_reflns_limit_h_min -7
_diffrn_reflns_limit_k_max 13
_diffrn_reflns_limit_k_min -12
_diffrn_reflns_limit_l_max 13
_diffrn_reflns_limit_l_min -13
_diffrn_reflns_number 10468
_diffrn_reflns_point_group_measured_fraction_full 0.996
_diffrn_reflns_point_group_measured_fraction_max 0.997
_diffrn_reflns_theta_full 25.000
_diffrn_reflns_theta_max 28.270
_diffrn_reflns_theta_min 1.994
_diffrn_source 'I\mS micro-focus sealed tube, multilayer optics'
_exptl_absorpt_coefficient_mu 0.259
_exptl_absorpt_correction_T_max 0.7458
_exptl_absorpt_correction_T_min 0.6326
_exptl_absorpt_process_details 'SADABS (Herbst-Irmer et al., 2015)'
_exptl_crystal_colour colourless
_exptl_crystal_density_diffrn 1.329
_exptl_crystal_density_method 'not measured'
_exptl_crystal_description needle
_exptl_crystal_F_000 252
_exptl_crystal_recrystallization_method 'Re-crystallisation from solvent: Chloroform and n-hexane'
_exptl_crystal_size_max 0.198
_exptl_crystal_size_mid 0.149
_exptl_crystal_size_min 0.124
_refine_diff_density_max 0.444
_refine_diff_density_min -0.374
_refine_diff_density_rms 0.054
_refine_ls_abs_structure_details
;
 Refined as an inversion twin.
;
_refine_ls_abs_structure_Flack 0.14(12)
_refine_ls_extinction_method none
_refine_ls_goodness_of_fit_ref 1.044
_refine_ls_hydrogen_treatment constr
_refine_ls_matrix_type full
_refine_ls_number_parameters 149
_refine_ls_number_reflns 2678
_refine_ls_number_restraints 205
_refine_ls_restrained_S_all 1.007
_refine_ls_R_factor_all 0.0445
_refine_ls_R_factor_gt 0.0396
_refine_ls_shift/su_max 0.000
_refine_ls_shift/su_mean 0.000
_refine_ls_structure_factor_coef Fsqd
_refine_ls_weighting_details 'w=1/[\s^2^(Fo^2^)+(0.0575P)^2^+0.2015P] where P=(Fo^2^+2Fc^2^)/3'
_refine_ls_weighting_scheme calc
_refine_ls_wR_factor_gt 0.0977
_refine_ls_wR_factor_ref 0.1028
_reflns_Friedel_coverage 0.896
_reflns_Friedel_fraction_full 0.997
_reflns_Friedel_fraction_max 0.998
_reflns_number_gt 2471
_reflns_number_total 2678
_reflns_threshold_expression 'I > 2\s(I)'
_cod_data_source_file d5ra05563f2.cif
_cod_data_source_block 25pm_L_173K
_cod_original_sg_symbol_H-M 'P 21'
_cod_database_code 7251376
_shelx_shelxl_version_number 2019/1
_shelx_space_group_comment
;
The symmetry employed for this shelxl refinement is uniquely defined
by the following loop, which should always be used as a source of
symmetry information in preference to the above space-group names.
They are only intended as comments.
;
_shelx_estimated_absorpt_t_min 0.950
_shelx_estimated_absorpt_t_max 0.969

loop_
_space_group_symop_operation_xyz
'x, y, z'
'-x, y+1/2, -z'

loop_
_atom_site_label
_atom_site_type_symbol
_atom_site_fract_x
_atom_site_fract_y
_atom_site_fract_z
_atom_site_U_iso_or_equiv
_atom_site_adp_type
_atom_site_occupancy
_atom_site_site_symmetry_order
_atom_site_calc_flag
_atom_site_refinement_flags_posn
_atom_site_refinement_flags_adp
_atom_site_refinement_flags_occupancy
_atom_site_disorder_assembly
_atom_site_disorder_group
S1 S 0.60642(12) 0.32238(7) 0.86034(6) 0.02836(19) Uani 1 1 d . U . . .
O2 O 0.8399(4) 0.7531(2) 0.9394(2) 0.0308(5) Uani 1 1 d . U . . .
O1 O 0.9184(5) 0.4934(3) 0.9734(3) 0.0454(6) Uani 1 1 d . U . . .
H1 H 0.956390 0.573728 0.990057 0.068 Uiso 1 1 calc R U . . .
N1 N 0.5685(4) 0.5873(2) 0.8504(2) 0.0229(5) Uani 1 1 d . U . . .
N2 N 0.4963(4) 0.8095(3) 0.8090(2) 0.0267(5) Uani 1 1 d . U . . .
C8 C 0.7059(5) 0.4886(3) 0.8982(2) 0.0211(5) Uani 1 1 d . U . . .
C2 C 0.2580(5) 0.2458(3) 0.6561(3) 0.0243(6) Uani 1 1 d . U . . .
C10 C 0.2579(5) 0.7780(3) 0.7433(3) 0.0325(7) Uani 1 1 d . U . . .
H10A H 0.225851 0.683130 0.756748 0.049 Uiso 1 1 calc R U . . .
H10B H 0.239417 0.795933 0.649403 0.049 Uiso 1 1 calc R U . . .
H10C H 0.148137 0.833586 0.779720 0.049 Uiso 1 1 calc R U . . .
C3 C 0.3903(5) 0.2300(4) 0.5599(3) 0.0308(6) Uani 1 1 d . U . . .
H3 H 0.520644 0.286840 0.559639 0.037 Uiso 1 1 calc R U . . .
C9 C 0.6477(5) 0.7172(3) 0.8722(3) 0.0219(5) Uani 1 1 d . U . . .
C5 C 0.1415(6) 0.0509(4) 0.4627(3) 0.0381(8) Uani 1 1 d . U . . .
H5 H 0.102989 -0.016206 0.397284 0.046 Uiso 1 1 calc R U . . .
C6 C 0.0065(6) 0.0671(3) 0.5552(3) 0.0363(7) Uani 1 1 d . U . . .
H6 H -0.126462 0.011742 0.553234 0.044 Uiso 1 1 calc R U . . .
C4 C 0.3335(7) 0.1323(4) 0.4646(3) 0.0394(8) Uani 1 1 d . U . . .
H4 H 0.426802 0.121083 0.400475 0.047 Uiso 1 1 calc R U . . .
C7 C 0.0643(5) 0.1646(3) 0.6521(3) 0.0286(6) Uani 1 1 d . U . . .
H7 H -0.029794 0.175345 0.715946 0.034 Uiso 1 1 calc R U . . .
C1 C 0.3182(5) 0.3516(3) 0.7595(3) 0.0348(7) Uani 1 1 d . U . . .
H1A H 0.199955 0.351466 0.815565 0.042 Uiso 1 1 calc R U . . .
H1B H 0.315006 0.440708 0.717418 0.042 Uiso 1 1 calc R U . . .
C11 C 0.5653(6) 0.9498(3) 0.8161(4) 0.0378(7) Uani 1 1 d . U . . .
H11A H 0.458407 1.000846 0.749370 0.057 Uiso 1 1 calc R U . . .
H11B H 0.724858 0.957792 0.800792 0.057 Uiso 1 1 calc R U . . .
H11C H 0.559219 0.985185 0.903076 0.057 Uiso 1 1 calc R U . . .

loop_
_atom_site_aniso_label
_atom_site_aniso_U_11
_atom_site_aniso_U_22
_atom_site_aniso_U_33
_atom_site_aniso_U_23
_atom_site_aniso_U_13
_atom_site_aniso_U_12
S1 0.0303(3) 0.0163(3) 0.0342(3) -0.0033(3) -0.0038(2) 0.0011(3)
O2 0.0281(10) 0.0182(11) 0.0403(12) 0.0010(8) -0.0070(9) -0.0011(8)
O1 0.0436(14) 0.0289(14) 0.0568(15) -0.0033(11) -0.0061(12) 0.0028(10)
N1 0.0248(11) 0.0172(12) 0.0249(11) 0.0003(9) 0.0006(9) 0.0008(9)
N2 0.0259(10) 0.0165(12) 0.0335(11) 0.0022(11) -0.0045(9) 0.0009(11)
C8 0.0267(13) 0.0154(12) 0.0208(11) -0.0009(9) 0.0038(10) 0.0008(10)
C2 0.0245(12) 0.0162(13) 0.0294(14) 0.0003(10) -0.0015(10) 0.0031(10)
C10 0.0248(13) 0.0250(15) 0.0437(17) 0.0031(12) -0.0028(12) 0.0048(11)
C3 0.0303(14) 0.0286(15) 0.0330(14) 0.0045(13) 0.0055(12) -0.0023(12)
C9 0.0225(12) 0.0163(13) 0.0258(13) 0.0028(10) 0.0021(10) 0.0000(10)
C5 0.0385(18) 0.0326(18) 0.0347(15) -0.0111(13) -0.0126(13) 0.0090(13)
C6 0.0282(16) 0.0262(15) 0.0481(17) -0.0018(14) -0.0077(13) -0.0037(12)
C4 0.0447(18) 0.049(2) 0.0238(14) -0.0028(13) 0.0051(13) 0.0075(15)
C7 0.0246(13) 0.0254(15) 0.0336(15) 0.0021(12) 0.0004(11) 0.0018(11)
C1 0.0276(13) 0.0272(18) 0.0456(17) -0.0125(13) -0.0021(12) 0.0039(11)
C11 0.0347(16) 0.0185(14) 0.0547(19) 0.0073(15) -0.0040(14) 0.0007(13)

loop_
_atom_type_symbol
_atom_type_description
_atom_type_scat_dispersion_real
_atom_type_scat_dispersion_imag
_atom_type_scat_source
C C 0.0033 0.0016 'International Tables Vol C Tables 4.2.6.8 and 6.1.1.4'
H H 0.0000 0.0000 'International Tables Vol C Tables 4.2.6.8 and 6.1.1.4'
N N 0.0061 0.0033 'International Tables Vol C Tables 4.2.6.8 and 6.1.1.4'
O O 0.0106 0.0060 'International Tables Vol C Tables 4.2.6.8 and 6.1.1.4'
S S 0.1246 0.1234 'International Tables Vol C Tables 4.2.6.8 and 6.1.1.4'

loop_
_geom_angle_atom_site_label_1
_geom_angle_atom_site_label_2
_geom_angle_atom_site_label_3
_geom_angle
_geom_angle_site_symmetry_1
_geom_angle_site_symmetry_3
_geom_angle_publ_flag
C8 S1 C1 101.69(14) . . ?
C8 O1 H1 109.5 . . ?
C8 N1 C9 119.1(2) . . ?
C9 N2 C11 118.9(3) . . ?
C9 N2 C10 123.4(3) . . ?
C11 N2 C10 117.5(2) . . ?
N1 C8 O1 128.9(3) . . ?
N1 C8 S1 118.1(2) . . ?
O1 C8 S1 113.0(2) . . ?
C7 C2 C3 118.7(3) . . ?
C7 C2 C1 120.4(3) . . ?
C3 C2 C1 120.9(3) . . ?
N2 C10 H10A 109.5 . . ?
N2 C10 H10B 109.5 . . ?
H10A C10 H10B 109.5 . . ?
N2 C10 H10C 109.5 . . ?
H10A C10 H10C 109.5 . . ?
H10B C10 H10C 109.5 . . ?
C4 C3 C2 120.6(3) . . ?
C4 C3 H3 119.7 . . ?
C2 C3 H3 119.7 . . ?
O2 C9 N2 120.2(3) . . ?
O2 C9 N1 126.5(3) . . ?
N2 C9 N1 113.2(3) . . ?
C6 C5 C4 120.0(3) . . ?
C6 C5 H5 120.0 . . ?
C4 C5 H5 120.0 . . ?
C5 C6 C7 120.1(3) . . ?
C5 C6 H6 120.0 . . ?
C7 C6 H6 120.0 . . ?
C5 C4 C3 120.1(3) . . ?
C5 C4 H4 119.9 . . ?
C3 C4 H4 119.9 . . ?
C2 C7 C6 120.5(3) . . ?
C2 C7 H7 119.8 . . ?
C6 C7 H7 119.8 . . ?
C2 C1 S1 111.0(2) . . ?
C2 C1 H1A 109.4 . . ?
S1 C1 H1A 109.4 . . ?
C2 C1 H1B 109.4 . . ?
S1 C1 H1B 109.4 . . ?
H1A C1 H1B 108.0 . . ?
N2 C11 H11A 109.5 . . ?
N2 C11 H11B 109.5 . . ?
H11A C11 H11B 109.5 . . ?
N2 C11 H11C 109.5 . . ?
H11A C11 H11C 109.5 . . ?
H11B C11 H11C 109.5 . . ?

loop_
_geom_bond_atom_site_label_1
_geom_bond_atom_site_label_2
_geom_bond_distance
_geom_bond_site_symmetry_2
_geom_bond_publ_flag
S1 C8 1.775(3) . ?
S1 C1 1.821(3) . ?
O2 C9 1.251(4) . ?
O1 C8 1.330(4) . ?
O1 H1 0.8400 . ?
N1 C8 1.305(4) . ?
N1 C9 1.380(4) . ?
N2 C9 1.354(4) . ?
N2 C11 1.454(4) . ?
N2 C10 1.458(4) . ?
C2 C7 1.386(4) . ?
C2 C3 1.392(4) . ?
C2 C1 1.499(4) . ?
C10 H10A 0.9800 . ?
C10 H10B 0.9800 . ?
C10 H10C 0.9800 . ?
C3 C4 1.384(5) . ?
C3 H3 0.9500 . ?
C5 C6 1.372(5) . ?
C5 C4 1.381(6) . ?
C5 H5 0.9500 . ?
C6 C7 1.395(5) . ?
C6 H6 0.9500 . ?
C4 H4 0.9500 . ?
C7 H7 0.9500 . ?
C1 H1A 0.9900 . ?
C1 H1B 0.9900 . ?
C11 H11A 0.9800 . ?
C11 H11B 0.9800 . ?
C11 H11C 0.9800 . ?

loop_
_geom_torsion_atom_site_label_1
_geom_torsion_atom_site_label_2
_geom_torsion_atom_site_label_3
_geom_torsion_atom_site_label_4
_geom_torsion
_geom_torsion_site_symmetry_1
_geom_torsion_site_symmetry_2
_geom_torsion_site_symmetry_3
_geom_torsion_site_symmetry_4
_geom_torsion_publ_flag
C9 N1 C8 O1 3.2(4) . . . . ?
C9 N1 C8 S1 -176.24(19) . . . . ?
C1 S1 C8 N1 -0.6(2) . . . . ?
C1 S1 C8 O1 179.8(2) . . . . ?
C7 C2 C3 C4 -2.0(5) . . . . ?
C1 C2 C3 C4 -179.9(3) . . . . ?
C11 N2 C9 O2 2.7(4) . . . . ?
C10 N2 C9 O2 -171.6(3) . . . . ?
C11 N2 C9 N1 -175.7(3) . . . . ?
C10 N2 C9 N1 10.0(4) . . . . ?
C8 N1 C9 O2 -3.2(4) . . . . ?
C8 N1 C9 N2 175.1(2) . . . . ?
C4 C5 C6 C7 -0.7(5) . . . . ?
C6 C5 C4 C3 0.1(5) . . . . ?
C2 C3 C4 C5 1.3(5) . . . . ?
C3 C2 C7 C6 1.3(4) . . . . ?
C1 C2 C7 C6 179.3(3) . . . . ?
C5 C6 C7 C2 0.0(5) . . . . ?
C7 C2 C1 S1 119.5(3) . . . . ?
C3 C2 C1 S1 -62.5(4) . . . . ?
C8 S1 C1 C2 146.7(2) . . . . ?
